data_9005080
loop_
_publ_author_name
'Oberti, R.'
'Smith, D. C.'
'Rossi, G.'
'Caucia, F.'

_publ_section_title
;
 The crystal-chemistry of high-aluminium titanites
;
_journal_name_full 'European Journal of Mineralogy'
_journal_page_first 777
_journal_page_last 792
_journal_paper_doi 10.1127/ejm/3/5/0777
_journal_volume 3
_journal_year 1991
_chemical_compound_source 'Tyrol, Austria'
_chemical_formula_sum 'Al0.003 Ca Fe0.014 O5 Si0.982 Ti0.975'
_chemical_name_mineral Titanite
_space_group_IT_number 14
_symmetry_space_group_name_Hall '-P 2yab'
_symmetry_space_group_name_H-M 'P 1 21/a 1'
_cell_angle_alpha 90
_cell_angle_beta 113.81
_cell_angle_gamma 90
_cell_length_a 7.057
_cell_length_b 8.707
_cell_length_c 6.555
_cell_formula_units_Z 4
_cell_volume 368.494
_database_code_amcsd 0006425
_exptl_crystal_density_diffrn 3.519
_cod_original_formula_sum 'Ca Ti.975 Al.003 Fe.014 Si.982 O5'
_cod_database_code 9005080

loop_
_space_group_symop_operation_xyz
x,y,z
1/2+x,1/2-y,z
1/2-x,1/2+y,-z
-x,-y,-z

loop_
_atom_site_label
_atom_site_fract_x
_atom_site_fract_y
_atom_site_fract_z
_atom_site_occupancy
_atom_site_U_iso_or_equiv
Ca 0.24310 0.91790 0.75120 1.00000 0.01051
Tioct 0.51200 0.75350 0.24960 0.97500 0.00431
Aloct 0.51200 0.75350 0.24960 0.00300 0.00431
Feoct 0.51200 0.75350 0.24960 0.01400 0.00431
Si 0.74870 0.93260 0.74930 0.98200 0.00266
O1 0.74970 0.82140 0.24950 1.00000 0.00557
O2 0.90990 0.81650 0.93420 1.00000 0.00545
O3 0.38250 0.96140 0.14740 1.00000 0.00443
O4 0.91140 0.31640 0.43600 1.00000 0.00532
O5 0.38060 0.46040 0.64710 1.00000 0.00456

loop_
_cod_related_entry_id
_cod_related_entry_database
_cod_related_entry_code
1 AMCSD 0006425
